data_4070178
loop_
_publ_author_name
'Harrison, Daniel P.'
'Zottig, Victor E.'
'Kosturko, George W.'
'Welch, Kevin D.'
'Sabat, Michal'
'Myers, William H.'
'Harman, W. Dean'

_publ_section_title
;
 Stereo- and Regioselective Nucleophilic Addition to Dihapto-Coordinated
 Pyridine Complexes
;
_journal_issue 19
_journal_name_full Organometallics
_journal_page_first 5682
_journal_paper_doi 10.1021/om900637x
_journal_volume 28
_journal_year 2009
_chemical_formula_sum 'C20 H29 B N9 O4 P W'
_chemical_formula_weight 685.15
_chemical_name_systematic
; 
 ? 
;
_space_group_IT_number 14
_symmetry_cell_setting monoclinic
_symmetry_space_group_name_Hall '-P 2ybc'
_symmetry_space_group_name_H-M 'P 1 21/c 1'
_atom_sites_solution_hydrogens geom
_atom_sites_solution_primary direct
_atom_sites_solution_secondary difmap
_audit_creation_method SHELXL-97
_cell_angle_alpha 90.00
_cell_angle_beta 97.271(1)
_cell_angle_gamma 90.00
_cell_formula_units_Z 4
_cell_length_a 11.7027(4)
_cell_length_b 13.7471(5)
_cell_length_c 15.9655(5)
_cell_measurement_reflns_used 9085
_cell_measurement_temperature 293(2)
_cell_measurement_theta_max 32.493
_cell_measurement_theta_min 2.296
_cell_volume 2547.85(15)
_computing_cell_refinement 'Bruker SMART'
_computing_data_collection 'Bruker SMART'
_computing_data_reduction 'Bruker SAINT'
_computing_molecular_graphics 'Bruker SHELXTL'
_computing_publication_material 'Bruker SHELXTL'
_computing_structure_refinement 'SHELXL-97 (Sheldrick, 1997)'
_computing_structure_solution 'SHELXS-97 (Sheldrick, 1990)'
_diffrn_ambient_temperature 293(2)
_diffrn_measured_fraction_theta_full 0.997
_diffrn_measured_fraction_theta_max 0.997
_diffrn_measurement_device_type 'Bruker SMART APEX CCD area detector'
_diffrn_measurement_method 'phi and omega scans'
_diffrn_radiation_monochromator graphite
_diffrn_radiation_source 'fine-focus sealed tube'
_diffrn_radiation_type MoK\a
_diffrn_radiation_wavelength 0.71073
_diffrn_reflns_av_R_equivalents 0.0297
_diffrn_reflns_av_sigmaI/netI 0.0284
_diffrn_reflns_limit_h_max 17
_diffrn_reflns_limit_h_min -17
_diffrn_reflns_limit_k_max 20
_diffrn_reflns_limit_k_min -20
_diffrn_reflns_limit_l_max 24
_diffrn_reflns_limit_l_min -23
_diffrn_reflns_number 33637
_diffrn_reflns_theta_full 32.50
_diffrn_reflns_theta_max 32.50
_diffrn_reflns_theta_min 2.30
_exptl_absorpt_coefficient_mu 4.643
_exptl_absorpt_correction_T_max 0.8019
_exptl_absorpt_correction_T_min 0.5575
_exptl_absorpt_correction_type empirical
_exptl_absorpt_process_details 'Bruker SADABS'
_exptl_crystal_colour orange
_exptl_crystal_density_diffrn 1.786
_exptl_crystal_density_meas ?
_exptl_crystal_density_method 'not measured'
_exptl_crystal_description needle
_exptl_crystal_F_000 1352
_exptl_crystal_size_max 0.31
_exptl_crystal_size_mid 0.14
_exptl_crystal_size_min 0.12
_refine_diff_density_max 1.416
_refine_diff_density_min -0.641
_refine_diff_density_rms 0.106
_refine_ls_extinction_coef none
_refine_ls_extinction_method none
_refine_ls_goodness_of_fit_ref 1.042
_refine_ls_hydrogen_treatment mixed
_refine_ls_matrix_type full
_refine_ls_number_parameters 441
_refine_ls_number_reflns 9188
_refine_ls_number_restraints 0
_refine_ls_restrained_S_all 1.042
_refine_ls_R_factor_all 0.0415
_refine_ls_R_factor_gt 0.0311
_refine_ls_shift/su_max 0.003
_refine_ls_shift/su_mean 0.000
_refine_ls_structure_factor_coef Fsqd
_refine_ls_weighting_details 'calc w=1/[\s^2^(Fo^2^)+(0.0339P)^2^+0.0000P] where P=(Fo^2^+2Fc^2^)/3'
_refine_ls_weighting_scheme calc
_refine_ls_wR_factor_gt 0.0688
_refine_ls_wR_factor_ref 0.0732
_reflns_number_gt 7427
_reflns_number_total 9188
_reflns_threshold_expression >2sigma(I)
_cod_data_source_file om900637x_si_002.cif
_cod_data_source_block C20H39BN9O4PW
_cod_depositor_comments
;
The following automatic conversions were performed:

'_symmetry_cell_setting' value 'Monoclinic' changed to 'monoclinic'
according to /home/saulius/struct/CIF-dictionaries/cif_core.dic
dictionary named 'cif_core.dic' version 2.4.2 from 2011-04-26.

Automatic conversion script
Id: cif_fix_values 1715 2011-07-08 13:25:40Z adriana 

The following automatic conversions were performed:

'_exptl_crystal_density_meas' value 'not measured' was changed to '?'
- the value is perceived as not measured.

Automatic conversion script
Id: cif_fix_values 3008 2015-01-20 13:52:24Z robertas 
;
_cod_original_sg_symbol_H-M P2(1)/c
_cod_database_code 4070178

loop_
_symmetry_equiv_pos_as_xyz
'x, y, z'
'-x, y+1/2, -z+1/2'
'-x, -y, -z'
'x, -y-1/2, z-1/2'

loop_
_atom_site_label
_atom_site_type_symbol
_atom_site_fract_x
_atom_site_fract_y
_atom_site_fract_z
_atom_site_U_iso_or_equiv
_atom_site_adp_type
_atom_site_occupancy
_atom_site_symmetry_multiplicity
_atom_site_calc_flag
W W 0.170612(9) 0.254797(6) 0.192776(6) 0.02925(4) Uani 1 1 d
P1 P 0.27387(7) 0.13325(6) 0.29242(5) 0.04060(17) Uani 1 1 d
O1 O -0.2864(2) 0.07869(19) -0.04186(17) 0.0702(7) Uani 1 1 d
O2 O -0.2739(3) 0.23071(19) -0.0650(2) 0.0769(9) Uani 1 1 d
O3 O -0.2287(2) 0.33223(16) 0.11431(15) 0.0600(6) Uani 1 1 d
O4 O -0.0095(2) 0.2861(2) 0.30667(15) 0.0640(7) Uani 1 1 d
N1 N -0.12783(19) 0.19121(15) 0.12820(13) 0.0335(4) Uani 1 1 d
N2 N -0.2307(2) 0.15337(19) -0.04361(14) 0.0444(6) Uani 1 1 d
N3 N 0.1497(2) 0.39642(16) 0.12734(14) 0.0356(5) Uani 1 1 d
N4 N 0.2434(2) 0.44990(16) 0.11269(14) 0.0388(5) Uani 1 1 d
N5 N 0.28203(19) 0.35662(16) 0.27476(13) 0.0345(5) Uani 1 1 d
N6 N 0.3647(2) 0.41073(16) 0.24514(14) 0.0390(5) Uani 1 1 d
N7 N 0.3224(2) 0.24083(15) 0.11942(17) 0.0372(5) Uani 1 1 d
N8 N 0.3934(2) 0.31860(17) 0.11331(14) 0.0380(5) Uani 1 1 d
N9 N 0.0608(2) 0.27139(16) 0.25767(15) 0.0364(5) Uani 1 1 d
C2 C -0.0959(3) 0.1032(2) 0.17077(18) 0.0394(6) Uani 1 1 d
C3 C 0.0092(3) 0.0663(2) 0.17078(19) 0.0400(6) Uani 1 1 d
C4 C 0.1000(2) 0.11660(19) 0.13113(17) 0.0356(6) Uani 1 1 d
C5 C 0.0641(2) 0.20094(19) 0.07989(16) 0.0340(5) Uani 1 1 d
C6 C -0.0643(2) 0.2150(2) 0.05754(16) 0.0335(5) Uani 1 1 d
C7 C -0.1037(3) 0.1482(2) -0.01797(18) 0.0404(6) Uani 1 1 d
C8 C 0.2073(3) 0.5393(2) 0.0870(2) 0.0486(8) Uani 1 1 d
C9 C 0.0919(4) 0.5443(2) 0.0847(2) 0.0555(9) Uani 1 1 d
C10 C 0.0585(3) 0.4535(2) 0.11000(19) 0.0444(7) Uani 1 1 d
C11 C 0.4128(3) 0.4690(2) 0.3077(2) 0.0491(7) Uani 1 1 d
C12 C 0.3616(3) 0.4530(2) 0.3778(2) 0.0512(8) Uani 1 1 d
C13 C 0.2793(3) 0.3825(2) 0.35512(19) 0.0421(6) Uani 1 1 d
C14 C 0.4814(3) 0.2925(3) 0.0722(2) 0.0471(7) Uani 1 1 d
C15 C 0.4685(3) 0.1966(3) 0.0498(2) 0.0491(8) Uani 1 1 d
C16 C 0.3687(3) 0.1674(2) 0.07988(19) 0.0418(6) Uani 1 1 d
C17 C 0.4235(4) 0.1665(3) 0.3256(3) 0.0666(11) Uani 1 1 d
C18 C 0.2890(4) 0.0077(2) 0.2597(3) 0.0549(9) Uani 1 1 d
C19 C 0.2156(6) 0.1196(5) 0.3909(3) 0.0837(16) Uani 1 1 d
C22 C -0.2081(3) 0.25568(19) 0.1518(2) 0.0410(6) Uani 1 1 d
C23 C -0.2686(4) 0.2274(3) 0.2253(3) 0.0551(9) Uani 1 1 d
B1 B 0.3654(3) 0.4183(2) 0.1487(2) 0.0408(7) Uani 1 1 d
H1B H 0.432(2) 0.4701(19) 0.1332(16) 0.039(8) Uiso 1 1 d
H2 H -0.148(2) 0.078(2) 0.1950(17) 0.040(8) Uiso 1 1 d
H3 H 0.028(2) 0.000(2) 0.1977(16) 0.033(7) Uiso 1 1 d
H4 H 0.154(2) 0.072(2) 0.1176(16) 0.034(7) Uiso 1 1 d
H5 H 0.106(2) 0.210(2) 0.0334(18) 0.038(8) Uiso 1 1 d
H6 H -0.083(2) 0.2731(19) 0.0425(17) 0.024(7) Uiso 1 1 d
H7A H -0.094(2) 0.079(2) -0.0060(18) 0.052(9) Uiso 1 1 d
H7B H -0.067(2) 0.174(2) -0.0657(17) 0.037(7) Uiso 1 1 d
H8 H 0.257(3) 0.580(3) 0.076(2) 0.060(11) Uiso 1 1 d
H9 H 0.050(3) 0.588(3) 0.075(2) 0.071(12) Uiso 1 1 d
H10 H -0.011(3) 0.431(2) 0.1164(19) 0.050(10) Uiso 1 1 d
H11 H 0.472(2) 0.513(2) 0.2970(17) 0.039(8) Uiso 1 1 d
H12 H 0.368(3) 0.479(2) 0.420(2) 0.054(10) Uiso 1 1 d
H13 H 0.226(3) 0.354(2) 0.3861(18) 0.043(9) Uiso 1 1 d
H14 H 0.534(2) 0.340(2) 0.0668(18) 0.041(8) Uiso 1 1 d
H15 H 0.510(3) 0.166(2) 0.022(2) 0.055(10) Uiso 1 1 d
H16 H 0.330(2) 0.107(2) 0.0763(17) 0.045(8) Uiso 1 1 d
H17A H 0.427(4) 0.223(3) 0.351(3) 0.072(13) Uiso 1 1 d
H17B H 0.464(4) 0.123(4) 0.361(3) 0.112(17) Uiso 1 1 d
H17C H 0.457(4) 0.175(4) 0.271(3) 0.118(19) Uiso 1 1 d
H18A H 0.215(3) -0.022(3) 0.253(2) 0.067(11) Uiso 1 1 d
H18B H 0.326(3) -0.001(3) 0.211(2) 0.067(12) Uiso 1 1 d
H18C H 0.337(3) -0.030(3) 0.299(2) 0.072(12) Uiso 1 1 d
H19A H 0.141(3) 0.105(3) 0.373(2) 0.064(14) Uiso 1 1 d
H19B H 0.200(4) 0.175(4) 0.418(3) 0.096(17) Uiso 1 1 d
H19C H 0.242(4) 0.063(3) 0.419(3) 0.096(14) Uiso 1 1 d
H23A H -0.314(3) 0.173(3) 0.216(2) 0.055(10) Uiso 1 1 d
H23B H -0.321(4) 0.275(3) 0.234(3) 0.092(15) Uiso 1 1 d
H23C H -0.214(4) 0.216(3) 0.273(3) 0.089(15) Uiso 1 1 d

loop_
_atom_site_aniso_label
_atom_site_aniso_U_11
_atom_site_aniso_U_22
_atom_site_aniso_U_33
_atom_site_aniso_U_23
_atom_site_aniso_U_13
_atom_site_aniso_U_12
W 0.03248(6) 0.02515(6) 0.03086(6) 0.00079(4) 0.00689(4) -0.00270(4)
P1 0.0449(4) 0.0367(4) 0.0405(4) 0.0070(3) 0.0066(3) 0.0040(3)
O1 0.0594(15) 0.0582(15) 0.093(2) -0.0019(14) 0.0092(14) -0.0210(13)
O2 0.074(2) 0.0561(15) 0.092(2) 0.0115(14) -0.0225(16) 0.0055(14)
O3 0.0656(15) 0.0487(13) 0.0697(15) 0.0074(11) 0.0236(12) 0.0144(11)
O4 0.0562(15) 0.0873(17) 0.0541(15) -0.0217(14) 0.0291(12) -0.0051(14)
N1 0.0379(12) 0.0328(11) 0.0311(11) -0.0010(8) 0.0090(9) -0.0047(9)
N2 0.0522(15) 0.0471(14) 0.0327(12) -0.0023(10) 0.0011(11) -0.0109(12)
N3 0.0407(12) 0.0292(10) 0.0362(11) 0.0036(8) 0.0023(9) -0.0052(9)
N4 0.0471(14) 0.0302(11) 0.0393(12) 0.0033(9) 0.0063(10) -0.0074(10)
N5 0.0383(12) 0.0305(10) 0.0337(11) 0.0008(8) 0.0012(9) -0.0050(9)
N6 0.0376(12) 0.0365(12) 0.0426(13) -0.0048(10) 0.0040(10) -0.0078(10)
N7 0.0374(12) 0.0355(12) 0.0407(13) -0.0017(9) 0.0121(10) -0.0032(9)
N8 0.0357(12) 0.0400(12) 0.0402(12) -0.0025(10) 0.0121(10) -0.0083(10)
N9 0.0377(12) 0.0377(11) 0.0348(12) -0.0043(9) 0.0088(10) -0.0049(9)
C2 0.0436(16) 0.0371(14) 0.0393(14) 0.0027(11) 0.0118(12) -0.0109(12)
C3 0.0432(16) 0.0315(13) 0.0457(16) 0.0025(11) 0.0071(13) -0.0052(11)
C4 0.0377(14) 0.0278(12) 0.0420(14) -0.0062(10) 0.0078(11) -0.0042(10)
C5 0.0378(14) 0.0341(13) 0.0316(13) -0.0030(10) 0.0103(11) -0.0082(11)
C6 0.0394(14) 0.0317(12) 0.0303(12) -0.0004(10) 0.0083(11) -0.0051(11)
C7 0.0413(16) 0.0465(16) 0.0339(14) -0.0060(12) 0.0066(12) -0.0082(13)
C8 0.066(2) 0.0327(14) 0.0478(17) 0.0079(12) 0.0116(15) -0.0064(14)
C9 0.068(2) 0.0354(16) 0.062(2) 0.0132(15) 0.0041(18) 0.0060(16)
C10 0.0473(18) 0.0401(15) 0.0449(16) 0.0045(12) 0.0016(14) 0.0004(13)
C11 0.0482(18) 0.0419(16) 0.0553(19) -0.0101(14) -0.0012(15) -0.0095(14)
C12 0.064(2) 0.0440(17) 0.0426(18) -0.0118(14) -0.0032(16) 0.0005(15)
C13 0.0487(17) 0.0400(15) 0.0372(15) -0.0007(12) 0.0032(13) 0.0014(13)
C14 0.0380(16) 0.0551(19) 0.0503(18) -0.0009(15) 0.0140(14) -0.0060(14)
C15 0.0453(18) 0.0535(19) 0.0519(19) -0.0059(15) 0.0194(15) 0.0036(15)
C16 0.0425(16) 0.0400(15) 0.0439(16) -0.0036(12) 0.0098(13) 0.0003(13)
C17 0.060(2) 0.052(2) 0.081(3) -0.008(2) -0.017(2) 0.0124(18)
C18 0.056(2) 0.0354(16) 0.072(3) 0.0096(16) 0.0032(19) 0.0048(15)
C19 0.110(5) 0.086(4) 0.062(3) 0.034(3) 0.036(3) 0.027(3)
C22 0.0405(15) 0.0427(16) 0.0414(16) -0.0068(11) 0.0111(12) -0.0022(12)
C23 0.053(2) 0.063(2) 0.055(2) -0.0030(18) 0.0254(19) -0.0027(19)
B1 0.0430(18) 0.0373(16) 0.0434(17) -0.0012(13) 0.0112(14) -0.0114(13)

loop_
_atom_type_symbol
_atom_type_description
_atom_type_scat_dispersion_real
_atom_type_scat_dispersion_imag
_atom_type_scat_source
C C 0.0033 0.0016 'International Tables Vol C Tables 4.2.6.8 and 6.1.1.4'
H H 0.0000 0.0000 'International Tables Vol C Tables 4.2.6.8 and 6.1.1.4'
B B 0.0013 0.0007 'International Tables Vol C Tables 4.2.6.8 and 6.1.1.4'
N N 0.0061 0.0033 'International Tables Vol C Tables 4.2.6.8 and 6.1.1.4'
O O 0.0106 0.0060 'International Tables Vol C Tables 4.2.6.8 and 6.1.1.4'
P P 0.1023 0.0942 'International Tables Vol C Tables 4.2.6.8 and 6.1.1.4'
W W -0.8490 6.8722 'International Tables Vol C Tables 4.2.6.8 and 6.1.1.4'

loop_
_geom_angle_atom_site_label_1
_geom_angle_atom_site_label_2
_geom_angle_atom_site_label_3
_geom_angle
N9 W C5 98.42(10)
N9 W N3 96.81(10)
C5 W N3 83.75(9)
N9 W N5 89.39(9)
C5 W N5 158.32(9)
N3 W N5 75.23(8)
N9 W C4 96.41(10)
C5 W C4 38.14(10)
N3 W C4 121.68(10)
N5 W C4 161.02(10)
N9 W N7 174.54(9)
C5 W N7 86.98(10)
N3 W N7 82.93(8)
N5 W N7 85.27(8)
C4 W N7 88.33(9)
N9 W P1 92.40(8)
C5 W P1 118.40(7)
N3 W P1 154.51(6)
N5 W P1 81.17(6)
C4 W P1 80.54(7)
N7 W P1 85.69(7)
C19 P1 C18 102.3(3)
C19 P1 C17 103.2(3)
C18 P1 C17 101.3(2)
C19 P1 W 114.69(18)
C18 P1 W 120.44(14)
C17 P1 W 112.65(16)
C22 N1 C2 124.5(2)
C22 N1 C6 119.8(2)
C2 N1 C6 115.6(2)
O2 N2 O1 122.8(3)
O2 N2 C7 119.1(3)
O1 N2 C7 118.1(3)
C10 N3 N4 106.8(2)
C10 N3 W 131.2(2)
N4 N3 W 120.84(17)
C8 N4 N3 108.4(3)
C8 N4 B1 127.9(3)
N3 N4 B1 120.9(2)
C13 N5 N6 107.1(2)
C13 N5 W 130.5(2)
N6 N5 W 122.20(16)
C11 N6 N5 108.5(2)
C11 N6 B1 130.2(3)
N5 N6 B1 118.7(2)
C16 N7 N8 105.7(2)
C16 N7 W 134.42(19)
N8 N7 W 119.77(16)
C14 N8 N7 109.7(2)
C14 N8 B1 129.3(3)
N7 N8 B1 120.9(2)
O4 N9 W 175.4(2)
C3 C2 N1 121.0(3)
C2 C3 C4 122.4(3)
C5 C4 C3 116.4(2)
C5 C4 W 68.62(14)
C3 C4 W 116.93(19)
C4 C5 C6 116.3(2)
C4 C5 W 73.25(15)
C6 C5 W 126.64(18)
N1 C6 C5 112.1(2)
N1 C6 C7 109.9(2)
C5 C6 C7 107.4(2)
N2 C7 C6 112.0(2)
N4 C8 C9 109.2(3)
C8 C9 C10 105.3(3)
N3 C10 C9 110.2(3)
N6 C11 C12 109.3(3)
C11 C12 C13 105.3(3)
N5 C13 C12 109.8(3)
N8 C14 C15 108.7(3)
C14 C15 C16 105.0(3)
N7 C16 C15 110.8(3)
O3 C22 N1 121.3(3)
O3 C22 C23 121.7(3)
N1 C22 C23 117.0(3)
N4 B1 N8 110.3(2)
N4 B1 N6 105.7(2)
N8 B1 N6 109.6(2)

loop_
_geom_bond_atom_site_label_1
_geom_bond_atom_site_label_2
_geom_bond_distance
W N9 1.764(2)
W C5 2.186(3)
W N3 2.208(2)
W N5 2.223(2)
W C4 2.248(3)
W N7 2.257(2)
W P1 2.5093(7)
P1 C19 1.802(4)
P1 C18 1.819(4)
P1 C17 1.823(4)
O1 N2 1.218(3)
O2 N2 1.208(3)
O3 C22 1.220(3)
O4 N9 1.222(3)
N1 C22 1.378(4)
N1 C2 1.414(3)
N1 C6 1.464(3)
N2 C7 1.493(4)
N3 C10 1.325(4)
N3 N4 1.365(3)
N4 C8 1.346(4)
N4 B1 1.533(4)
N5 C13 1.336(3)
N5 N6 1.353(3)
N6 C11 1.346(3)
N6 B1 1.545(4)
N7 C16 1.341(3)
N7 N8 1.365(3)
N8 C14 1.338(4)
N8 B1 1.533(4)
C2 C3 1.331(4)
C3 C4 1.476(4)
C4 C5 1.450(4)
C5 C6 1.513(4)
C6 C7 1.539(4)
C8 C9 1.349(5)
C9 C10 1.383(4)
C11 C12 1.353(5)
C12 C13 1.381(4)
C14 C15 1.369(5)
C15 C16 1.378(4)
C22 C23 1.496(5)
